data_7041162
loop_
_publ_author_name
'Sohn, Ah Ram'
'Lim, Kwang Soo'
'Kang, Dong Won'
'Song, Jeong Hwa'
'Koh, Eui Kwan'
'Moon, Dohyun'
'Hong, Chang Seop'

_publ_section_title
;
 Tuning of chain chirality by interchain stacking forces and the
 structure-property relationship in coordination systems constructed by
 meridional Fe(III) cyanide and Mn(III) Schiff bases.
;
_journal_issue 48
_journal_name_full 'Dalton transactions (Cambridge, England : 2003)'
_journal_page_first 19416
_journal_page_last 19427
_journal_paper_doi 10.1039/c6dt03222b
_journal_volume 45
_journal_year 2016
_chemical_formula_sum 'C42 H29 Cl Fe N6 O P'
_chemical_formula_weight 755.98
_space_group_crystal_system monoclinic
_space_group_IT_number 14
_space_group_name_Hall '-P 2ybc'
_space_group_name_H-M_alt 'P 1 21/c 1'
_symmetry_space_group_name_Hall '-P 2ybc'
_symmetry_space_group_name_H-M 'P 1 21/c 1'
_atom_sites_solution_hydrogens geom
_atom_sites_solution_primary direct
_atom_sites_solution_secondary difmap
_audit_block_doi 10.5517/ccdc.csd.cc1l8pp7
_audit_creation_method SHELXL-2016/4
_audit_update_record
;
2016-11-02 deposited with the CCDC.
2016-11-11 downloaded from the CCDC.
;
_cell_angle_alpha 90
_cell_angle_beta 92.32(3)
_cell_angle_gamma 90
_cell_formula_units_Z 4
_cell_length_a 8.4720(17)
_cell_length_b 15.523(3)
_cell_length_c 28.037(6)
_cell_measurement_reflns_used 40074
_cell_measurement_temperature 100(2)
_cell_measurement_theta_max 30.39459396
_cell_measurement_theta_min 0.48701999
_cell_volume 3684.1(13)
_computing_cell_refinement HKL2000
_computing_data_collection 'PAL ADSC Quantum-210'
_computing_data_reduction HKL2000
_computing_molecular_graphics WingX
_computing_publication_material WingX
_computing_structure_refinement 'SHELXL-2016/4 (Sheldrick, 2016)'
_computing_structure_solution SHELXTL
_diffrn_ambient_temperature 100(2)
_diffrn_measured_fraction_theta_full 0.890
_diffrn_measured_fraction_theta_max 0.890
_diffrn_measurement_device_type 'CCD area detector'
_diffrn_measurement_method 'phi scans'
_diffrn_radiation_source 'bending magnet beamline'
_diffrn_radiation_type synchrotron
_diffrn_radiation_wavelength 0.850
_diffrn_reflns_av_R_equivalents 0.0342
_diffrn_reflns_av_unetI/netI 0.0261
_diffrn_reflns_Laue_measured_fraction_full 0.890
_diffrn_reflns_Laue_measured_fraction_max 0.890
_diffrn_reflns_limit_h_max 9
_diffrn_reflns_limit_h_min -9
_diffrn_reflns_limit_k_max 18
_diffrn_reflns_limit_k_min -18
_diffrn_reflns_limit_l_max 33
_diffrn_reflns_limit_l_min -33
_diffrn_reflns_number 21455
_diffrn_reflns_point_group_measured_fraction_full 0.890
_diffrn_reflns_point_group_measured_fraction_max 0.890
_diffrn_reflns_theta_full 30.390
_diffrn_reflns_theta_max 30.390
_diffrn_reflns_theta_min 1.739
_exptl_absorpt_coefficient_mu 0.568
_exptl_absorpt_correction_T_max 0.9722
_exptl_absorpt_correction_T_min 0.9197
_exptl_absorpt_correction_type empirical
_exptl_absorpt_process_details HKL2000-Scalepack
_exptl_crystal_colour green
_exptl_crystal_density_diffrn 1.363
_exptl_crystal_density_method 'not measured'
_exptl_crystal_description plate
_exptl_crystal_F_000 1556
_exptl_crystal_size_max 0.150
_exptl_crystal_size_mid 0.100
_exptl_crystal_size_min 0.050
_exptl_transmission_factor_max 0
_exptl_transmission_factor_min 0
_refine_diff_density_max 1.691
_refine_diff_density_min -0.957
_refine_diff_density_rms 0.126
_refine_ls_extinction_method none
_refine_ls_goodness_of_fit_ref 1.049
_refine_ls_hydrogen_treatment constr
_refine_ls_matrix_type full
_refine_ls_number_parameters 434
_refine_ls_number_reflns 5789
_refine_ls_number_restraints 0
_refine_ls_restrained_S_all 1.049
_refine_ls_R_factor_all 0.1016
_refine_ls_R_factor_gt 0.0955
_refine_ls_shift/su_max 0.000
_refine_ls_shift/su_mean 0.000
_refine_ls_structure_factor_coef Fsqd
_refine_ls_weighting_details 'w=1/[\s^2^(Fo^2^)+(0.1249P)^2^+24.7492P] where P=(Fo^2^+2Fc^2^)/3'
_refine_ls_weighting_scheme calc
_refine_ls_wR_factor_gt 0.2417
_refine_ls_wR_factor_ref 0.2487
_reflns_Friedel_coverage 0.000
_reflns_number_gt 5316
_reflns_number_total 5789
_reflns_threshold_expression 'I > 2\s(I)'
_cod_data_source_file c6dt03222b2.cif
_cod_data_source_block complex1
_cod_depositor_comments
;
The following automatic conversions were performed:
'__exptl_crystal_density_method' tag replaced with
'_exptl_crystal_density_method' tag.

Automatic conversion script
Id: cif_correct_tags 4268 2015-11-12 08:31:59Z antanas 

The following automatic conversions were performed:

'_exptl_absorpt_correction_type' value 'Empirical' changed to
'empirical' according to
/usr/data/users/saulius/crontab/automatic-downloads/rss-feeds/RSC/lib/dictionaries/cif_core.dic
dictionary named 'cif_core.dic' version 2.4.2 from 2011-04-26.

Automatic conversion script
Id: cif_fix_values 4268 2015-11-12 08:31:59Z antanas 

 Adding full bibliography for 7041162--7041169.cif.
;
_cod_database_code 7041162
_shelx_shelxl_version_number 2016/4
_shelx_space_group_comment
;
The symmetry employed for this shelxl refinement is uniquely defined
by the following loop, which should always be used as a source of
symmetry information in preference to the above space-group names.
They are only intended as comments.
;
_shelx_estimated_absorpt_t_min 0.920
_shelx_estimated_absorpt_t_max 0.972

loop_
_space_group_symop_operation_xyz
'x, y, z'
'-x, y+1/2, -z+1/2'
'-x, -y, -z'
'x, -y-1/2, z-1/2'

loop_
_atom_site_label
_atom_site_type_symbol
_atom_site_fract_x
_atom_site_fract_y
_atom_site_fract_z
_atom_site_U_iso_or_equiv
_atom_site_adp_type
_atom_site_occupancy
_atom_site_site_symmetry_order
_atom_site_calc_flag
_atom_site_refinement_flags_posn
_atom_site_refinement_flags_adp
FE1 Fe 0.39314(9) 0.27144(5) 0.10568(2) 0.0224(3) Uani 1 1 d . .
CL1 Cl 0.0660(3) 0.12553(11) 0.10673(7) 0.0555(5) Uani 1 1 d . .
C1 C 0.2914(8) 0.3170(4) 0.04620(19) 0.0326(14) Uani 1 1 d . .
C2 C 0.4019(10) 0.1593(5) 0.0758(2) 0.054(2) Uani 1 1 d . .
C3 C 0.4895(7) 0.2147(3) 0.16258(19) 0.0229(12) Uani 1 1 d . .
C4 C 0.7067(16) 0.2511(7) 0.0518(3) 0.084(4) Uani 1 1 d . .
H4 H 0.677971 0.192326 0.047502 0.100 Uiso 1 1 calc R U
C5 C 0.8024(14) 0.2656(7) 0.0364(4) 0.070(3) Uiso 1 1 d . .
H5 H 0.850459 0.224199 0.016717 0.084 Uiso 1 1 calc R U
C6 C 0.8699(16) 0.3444(8) 0.0423(4) 0.092(3) Uiso 1 1 d . .
H6 H 0.967094 0.356125 0.027883 0.111 Uiso 1 1 calc R U
C7 C 0.7991(13) 0.4091(6) 0.0694(4) 0.072(2) Uiso 1 1 d . .
C8 C 0.6438(10) 0.3756(7) 0.0912(3) 0.064(3) Uani 1 1 d . .
C9 C 0.8162(14) 0.4932(7) 0.0842(4) 0.084(3) Uiso 1 1 d . .
H9 H 0.900456 0.522916 0.070019 0.101 Uiso 1 1 calc R U
C10 C 0.7386(15) 0.5393(9) 0.1138(4) 0.096(3) Uiso 1 1 d . .
H10 H 0.775162 0.595785 0.121372 0.115 Uiso 1 1 calc R U
C11 C 0.5975(14) 0.5076(6) 0.1360(4) 0.094(4) Uani 1 1 d . .
H11 H 0.541624 0.540850 0.158232 0.113 Uiso 1 1 calc R U
C12 C 0.5515(9) 0.4270(5) 0.1226(3) 0.0460(19) Uani 1 1 d . .
C13 C 0.2977(9) 0.4099(4) 0.1611(2) 0.0442(18) Uani 1 1 d . .
C14 C 0.1644(7) 0.3513(3) 0.16087(17) 0.0226(11) Uani 1 1 d . .
C15 C 0.0267(9) 0.3734(4) 0.1839(2) 0.0419(16) Uiso 1 1 d . .
H15 H 0.021050 0.426713 0.200381 0.050 Uiso 1 1 calc R U
C16 C -0.1057(9) 0.3162(4) 0.1826(2) 0.0385(14) Uiso 1 1 d . .
H16 H -0.202101 0.328965 0.197234 0.046 Uiso 1 1 calc R U
C17 C -0.0804(9) 0.2409(4) 0.1583(2) 0.0381(16) Uani 1 1 d . .
H17 H -0.163737 0.199999 0.156320 0.046 Uiso 1 1 calc R U
C18 C 0.0556(8) 0.2214(4) 0.1370(2) 0.0388(16) Uani 1 1 d . .
N1 N 0.2333(8) 0.3477(4) 0.01296(18) 0.0437(15) Uani 1 1 d . .
N2 N 0.4244(10) 0.0935(5) 0.0565(2) 0.075(3) Uani 1 1 d . .
N3 N 0.5485(6) 0.1835(3) 0.19584(16) 0.0262(11) Uani 1 1 d . .
N4 N 0.5966(8) 0.2978(6) 0.0800(2) 0.063(2) Uani 1 1 d . .
N5 N 0.4064(8) 0.3802(4) 0.13432(19) 0.0429(14) Uani 1 1 d . .
N6 N 0.1735(7) 0.2743(3) 0.13798(16) 0.0332(13) Uani 1 1 d . .
O1 O 0.3041(9) 0.4798(3) 0.1836(2) 0.074(2) Uani 1 1 d . .
P1 P 0.12077(17) 0.77118(8) 0.14824(5) 0.0212(4) Uani 1 1 d . .
C19 C 0.2262(7) 0.7029(3) 0.10890(18) 0.0228(12) Uani 1 1 d . .
C20 C 0.1749(8) 0.6187(4) 0.0995(2) 0.0305(13) Uani 1 1 d . .
H20 H 0.084771 0.596951 0.114588 0.037 Uiso 1 1 calc R U
C21 C 0.2548(8) 0.5673(4) 0.0685(2) 0.0326(14) Uani 1 1 d . .
H21 H 0.217582 0.510770 0.061411 0.039 Uiso 1 1 calc R U
C22 C 0.3880(8) 0.5974(4) 0.0478(2) 0.0334(14) Uani 1 1 d . .
H22 H 0.442548 0.561648 0.026418 0.040 Uiso 1 1 calc R U
C23 C 0.4436(8) 0.6796(4) 0.0577(2) 0.0334(14) Uani 1 1 d . .
H23 H 0.537068 0.699734 0.043784 0.040 Uiso 1 1 calc R U
C24 C 0.3620(7) 0.7324(4) 0.0882(2) 0.0279(13) Uani 1 1 d . .
H24 H 0.399354 0.788935 0.094956 0.034 Uiso 1 1 calc R U
C25 C 0.2580(7) 0.8464(3) 0.17479(17) 0.0201(11) Uani 1 1 d . .
C26 C 0.3447(7) 0.8244(4) 0.21650(18) 0.0261(12) Uani 1 1 d . .
H26 H 0.328143 0.770636 0.231673 0.031 Uiso 1 1 calc R U
C27 C 0.4553(8) 0.8822(4) 0.23542(19) 0.0323(14) Uani 1 1 d . .
H27 H 0.514900 0.867601 0.263692 0.039 Uiso 1 1 calc R U
C28 C 0.4798(7) 0.9605(4) 0.2138(2) 0.0290(13) Uani 1 1 d . .
H28 H 0.552760 1.000387 0.227848 0.035 Uiso 1 1 calc R U
C29 C 0.3979(7) 0.9811(3) 0.17140(19) 0.0254(12) Uani 1 1 d . .
H29 H 0.417828 1.034249 0.156005 0.030 Uiso 1 1 calc R U
C30 C 0.2873(7) 0.9245(3) 0.15144(18) 0.0228(11) Uani 1 1 d . .
H30 H 0.232021 0.938316 0.122293 0.027 Uiso 1 1 calc R U
C31 C -0.0360(7) 0.8291(3) 0.11727(19) 0.0249(12) Uani 1 1 d . .
C32 C -0.1041(7) 0.7972(4) 0.07515(19) 0.0288(13) Uani 1 1 d . .
H32 H -0.063611 0.746518 0.061121 0.035 Uiso 1 1 calc R U
C33 C -0.2323(8) 0.8399(4) 0.0536(2) 0.0360(15) Uani 1 1 d . .
H33 H -0.278976 0.818306 0.024625 0.043 Uiso 1 1 calc R U
C34 C -0.2917(8) 0.9124(4) 0.0735(2) 0.0389(15) Uani 1 1 d . .
H34 H -0.379247 0.940933 0.058339 0.047 Uiso 1 1 calc R U
C35 C -0.2250(8) 0.9453(4) 0.1162(3) 0.0419(16) Uani 1 1 d . .
H35 H -0.266861 0.995730 0.130070 0.050 Uiso 1 1 calc R U
C36 C -0.0975(8) 0.9034(4) 0.1378(2) 0.0359(14) Uani 1 1 d . .
H36 H -0.051241 0.925066 0.166832 0.043 Uiso 1 1 calc R U
C37 C 0.0334(7) 0.7054(4) 0.19308(19) 0.0289(14) Uani 1 1 d . .
C38 C 0.1222(8) 0.6401(4) 0.2152(2) 0.0317(14) Uani 1 1 d . .
H38 H 0.227989 0.630132 0.206565 0.038 Uiso 1 1 calc R U
C39 C 0.0548(9) 0.5896(4) 0.2499(2) 0.0414(17) Uani 1 1 d . .
H39 H 0.115271 0.545623 0.265514 0.050 Uiso 1 1 calc R U
C40 C -0.1015(10) 0.6034(5) 0.2619(2) 0.049(2) Uani 1 1 d . .
H40 H -0.147689 0.567963 0.285194 0.059 Uiso 1 1 calc R U
C41 C -0.1880(9) 0.6675(5) 0.2403(2) 0.0464(19) Uani 1 1 d . .
H41 H -0.294030 0.676649 0.248830 0.056 Uiso 1 1 calc R U
C42 C -0.1229(8) 0.7199(4) 0.2058(2) 0.0361(15) Uani 1 1 d . .
H42 H -0.183518 0.764765 0.191058 0.043 Uiso 1 1 calc R U

loop_
_atom_site_aniso_label
_atom_site_aniso_U_11
_atom_site_aniso_U_22
_atom_site_aniso_U_33
_atom_site_aniso_U_23
_atom_site_aniso_U_13
_atom_site_aniso_U_12
FE1 0.0182(5) 0.0300(5) 0.0192(4) 0.0054(3) 0.0028(3) 0.0056(3)
CL1 0.0677(14) 0.0375(9) 0.0601(11) -0.0093(8) -0.0129(9) -0.0014(8)
C1 0.037(4) 0.038(3) 0.023(3) 0.000(2) 0.005(2) 0.014(3)
C2 0.077(6) 0.062(5) 0.021(3) 0.001(3) -0.009(3) 0.038(4)
C3 0.016(3) 0.025(3) 0.028(3) 0.001(2) 0.006(2) -0.004(2)
C4 0.126(11) 0.084(6) 0.041(5) 0.037(5) 0.004(5) 0.054(7)
C8 0.043(6) 0.095(7) 0.052(5) 0.042(5) -0.024(4) -0.004(5)
C11 0.105(9) 0.072(6) 0.099(7) 0.043(6) -0.069(7) -0.053(6)
C12 0.043(5) 0.048(4) 0.045(4) 0.022(3) -0.021(3) -0.016(3)
C13 0.051(5) 0.042(4) 0.039(4) 0.013(3) -0.012(3) 0.003(3)
C14 0.024(3) 0.025(3) 0.018(2) -0.001(2) -0.004(2) 0.004(2)
C17 0.035(5) 0.051(4) 0.028(3) 0.011(3) 0.000(3) 0.013(3)
C18 0.031(4) 0.045(4) 0.040(3) 0.011(3) 0.000(3) -0.003(3)
N1 0.056(4) 0.050(3) 0.025(3) 0.003(2) 0.002(2) 0.022(3)
N2 0.116(7) 0.070(5) 0.037(3) -0.020(3) -0.019(4) 0.059(5)
N3 0.027(3) 0.028(2) 0.024(2) 0.0015(19) -0.0012(19) -0.0032(19)
N4 0.041(5) 0.095(6) 0.053(4) 0.047(4) 0.008(3) 0.010(4)
N5 0.055(4) 0.040(3) 0.033(3) 0.007(2) -0.013(3) 0.006(3)
N6 0.047(4) 0.033(3) 0.018(2) 0.0052(19) -0.012(2) 0.000(2)
O1 0.129(6) 0.031(3) 0.059(3) -0.019(2) -0.047(4) 0.025(3)
P1 0.0196(9) 0.0224(7) 0.0221(7) -0.0056(5) 0.0069(5) -0.0054(5)
C19 0.024(4) 0.022(3) 0.023(3) -0.002(2) 0.004(2) -0.005(2)
C20 0.035(4) 0.029(3) 0.027(3) -0.006(2) 0.005(2) -0.007(2)
C21 0.044(4) 0.026(3) 0.028(3) -0.006(2) 0.002(3) 0.002(2)
C22 0.041(4) 0.035(3) 0.025(3) -0.005(2) 0.006(3) 0.008(3)
C23 0.027(4) 0.044(3) 0.031(3) -0.007(3) 0.016(2) 0.000(3)
C24 0.028(4) 0.029(3) 0.028(3) -0.005(2) 0.009(2) -0.004(2)
C25 0.019(3) 0.022(2) 0.019(2) -0.0046(19) 0.004(2) -0.002(2)
C26 0.031(4) 0.028(3) 0.020(2) 0.000(2) 0.004(2) -0.005(2)
C27 0.035(4) 0.040(3) 0.022(3) -0.002(2) -0.004(2) -0.012(3)
C28 0.025(4) 0.031(3) 0.031(3) -0.005(2) 0.003(2) -0.010(2)
C29 0.022(4) 0.022(3) 0.032(3) -0.004(2) 0.006(2) -0.007(2)
C30 0.022(3) 0.024(3) 0.023(3) -0.002(2) 0.005(2) 0.000(2)
C31 0.016(3) 0.030(3) 0.029(3) -0.003(2) 0.008(2) -0.004(2)
C32 0.027(4) 0.034(3) 0.026(3) 0.000(2) 0.006(2) -0.009(2)
C33 0.025(4) 0.049(4) 0.034(3) 0.008(3) 0.000(3) -0.013(3)
C34 0.020(4) 0.048(4) 0.049(4) 0.011(3) 0.002(3) -0.006(3)
C35 0.027(4) 0.042(4) 0.058(4) -0.003(3) 0.008(3) 0.005(3)
C36 0.021(4) 0.045(4) 0.042(3) -0.012(3) 0.004(3) 0.000(3)
C37 0.033(4) 0.029(3) 0.025(3) -0.011(2) 0.011(2) -0.012(2)
C38 0.039(4) 0.025(3) 0.032(3) -0.005(2) 0.016(3) -0.010(2)
C39 0.062(6) 0.032(3) 0.031(3) -0.003(3) 0.017(3) -0.014(3)
C40 0.066(6) 0.048(4) 0.035(3) -0.009(3) 0.025(3) -0.030(4)
C41 0.037(5) 0.064(5) 0.040(4) -0.018(3) 0.025(3) -0.023(3)
C42 0.029(4) 0.046(4) 0.034(3) -0.012(3) 0.012(3) -0.009(3)

loop_
_atom_type_symbol
_atom_type_description
_atom_type_scat_dispersion_real
_atom_type_scat_dispersion_imag
_atom_type_scat_source
C C 0.0033 0.0016 'International Tables Vol C Tables 4.2.6.8 and 6.1.1.4'
H H 0.0000 0.0000 'International Tables Vol C Tables 4.2.6.8 and 6.1.1.4'
N N 0.0061 0.0033 'International Tables Vol C Tables 4.2.6.8 and 6.1.1.4'
O O 0.0106 0.0060 'International Tables Vol C Tables 4.2.6.8 and 6.1.1.4'
P P 0.1023 0.0942 'International Tables Vol C Tables 4.2.6.8 and 6.1.1.4'
Cl Cl 0.1484 0.1585 'International Tables Vol C Tables 4.2.6.8 and 6.1.1.4'
Fe Fe 0.3463 0.8444 'International Tables Vol C Tables 4.2.6.8 and 6.1.1.4'

loop_
_geom_angle_atom_site_label_1
_geom_angle_atom_site_label_2
_geom_angle_atom_site_label_3
_geom_angle
N5 FE1 C2 174.3(3)
N5 FE1 N4 86.0(3)
C2 FE1 N4 88.8(4)
N5 FE1 C3 92.3(2)
C2 FE1 C3 85.8(2)
N4 FE1 C3 92.8(2)
N5 FE1 C1 93.2(2)
C2 FE1 C1 88.8(2)
N4 FE1 C1 88.6(3)
C3 FE1 C1 174.4(2)
N5 FE1 N6 80.5(2)
C2 FE1 N6 104.8(3)
N4 FE1 N6 166.2(3)
C3 FE1 N6 90.3(2)
C1 FE1 N6 89.6(2)
N1 C1 FE1 176.2(6)
N2 C2 FE1 172.4(9)
N3 C3 FE1 178.1(5)
C5 C4 N4 134.8(14)
C4 C5 C6 121.1(14)
C5 C6 C7 121.5(12)
C9 C7 C6 142.9(11)
C9 C7 C8 106.2(9)
C6 C7 C8 110.9(10)
N4 C8 C12 119.3(8)
N4 C8 C7 118.0(9)
C12 C8 C7 122.7(9)
C10 C9 C7 131.9(13)
C9 C10 C11 122.2(13)
C12 C11 C10 115.1(13)
C11 C12 C8 121.5(9)
C11 C12 N5 128.6(9)
C8 C12 N5 109.9(7)
O1 C13 N5 125.6(8)
O1 C13 C14 124.2(7)
N5 C13 C14 110.2(6)
N6 C14 C15 119.8(5)
N6 C14 C13 119.6(6)
C15 C14 C13 120.5(6)
C14 C15 C16 120.3(6)
C17 C16 C15 113.8(7)
C18 C17 C16 124.2(7)
N6 C18 C17 121.3(7)
N6 C18 CL1 120.4(6)
C17 C18 CL1 118.3(5)
C8 N4 C4 113.4(9)
C8 N4 FE1 112.0(7)
C4 N4 FE1 134.6(8)
C13 N5 C12 124.8(6)
C13 N5 FE1 122.6(5)
C12 N5 FE1 112.6(5)
C18 N6 C14 120.7(6)
C18 N6 FE1 132.4(5)
C14 N6 FE1 106.8(4)
C25 P1 C19 108.1(3)
C25 P1 C31 109.2(3)
C19 P1 C31 112.0(2)
C25 P1 C37 111.0(2)
C19 P1 C37 108.9(3)
C31 P1 C37 107.7(3)
C24 C19 C20 119.1(5)
C24 C19 P1 120.3(4)
C20 C19 P1 120.6(4)
C21 C20 C19 120.2(6)
C22 C21 C20 120.1(6)
C21 C22 C23 120.5(5)
C22 C23 C24 119.6(6)
C19 C24 C23 120.4(5)
C26 C25 C30 120.2(5)
C26 C25 P1 120.0(4)
C30 C25 P1 119.6(4)
C27 C26 C25 119.1(5)
C28 C27 C26 120.9(5)
C27 C28 C29 120.1(5)
C30 C29 C28 120.4(5)
C29 C30 C25 119.2(5)
C32 C31 C36 119.8(6)
C32 C31 P1 120.5(4)
C36 C31 P1 119.6(4)
C31 C32 C33 119.4(6)
C34 C33 C32 120.7(6)
C33 C34 C35 120.6(6)
C36 C35 C34 119.1(6)
C35 C36 C31 120.3(6)
C38 C37 C42 120.2(6)
C38 C37 P1 119.5(5)
C42 C37 P1 120.3(5)
C39 C38 C37 119.4(7)
C38 C39 C40 120.2(7)
C41 C40 C39 120.2(6)
C40 C41 C42 120.9(7)
C41 C42 C37 119.1(7)

loop_
_geom_bond_atom_site_label_1
_geom_bond_atom_site_label_2
_geom_bond_distance
FE1 N5 1.871(6)
FE1 C2 1.936(8)
FE1 N4 1.938(7)
FE1 C3 1.971(5)
FE1 C1 1.977(6)
FE1 N6 2.103(6)
CL1 C18 1.717(7)
C1 N1 1.140(8)
C2 N2 1.174(9)
C3 N3 1.147(7)
C4 C5 0.961(14)
C4 N4 1.442(12)
C5 C6 1.358(15)
C6 C7 1.408(15)
C7 C9 1.375(14)
C7 C8 1.562(14)
C8 N4 1.306(12)
C8 C12 1.443(13)
C9 C10 1.297(15)
C10 C11 1.455(16)
C11 C12 1.359(12)
C12 N5 1.476(9)
C13 O1 1.254(9)
C13 N5 1.297(10)
C13 C14 1.450(9)
C14 N6 1.360(7)
C14 C15 1.398(9)
C15 C16 1.431(10)
C16 C17 1.373(9)
C17 C18 1.354(10)
C18 N6 1.293(9)
P1 C25 1.789(5)
P1 C19 1.794(5)
P1 C31 1.798(6)
P1 C37 1.802(6)
C19 C24 1.386(8)
C19 C20 1.399(8)
C20 C21 1.379(8)
C21 C22 1.372(9)
C22 C23 1.384(9)
C23 C24 1.389(8)
C25 C26 1.398(7)
C25 C30 1.404(7)
C26 C27 1.386(8)
C27 C28 1.378(8)
C28 C29 1.388(8)
C29 C30 1.386(8)
C31 C32 1.385(8)
C31 C36 1.398(8)
C32 C33 1.389(9)
C33 C34 1.363(10)
C34 C35 1.397(10)
C35 C36 1.380(9)
C37 C38 1.392(9)
C37 C42 1.403(9)
C38 C39 1.391(8)
C39 C40 1.395(11)
C40 C41 1.364(12)
C41 C42 1.394(9)
